data_1576548
loop_
_publ_author_name
'McKay, Laura'
'Zhang, Issan'
'Suh, Imogen'
'Bohle, D. Scott'
'Kakkar, Ashok'
'Maysinger, Dusica'

_publ_section_title
;
 Aggregation-induced emission active seminaphthofluoresceins: a new class
 of xanthene luminogens for bioimaging.
;
_journal_issue 6
_journal_name_full Nanoscale
_journal_page_first 3194
_journal_page_last 3208
_journal_paper_doi 10.1039/d5nr04595a
_journal_volume 18
_journal_year 2026
_chemical_formula_moiety 'C34 H20 O7, C3 H6 O'
_chemical_formula_sum 'C37 H26 O8'
_chemical_formula_weight 598.58
_chemical_name_systematic '3-(propargyloxy)-7-(2,4-di(propargylester)phenyl)-xanth-10-one acetone solvate(1:1)'
_space_group_crystal_system triclinic
_space_group_IT_number 2
_space_group_name_Hall '-P 1'
_space_group_name_H-M_alt 'P -1'
_atom_sites_solution_hydrogens geom
_atom_sites_solution_primary dual
_audit_block_doi 10.5517/ccdc.csd.cc2psrv3
_audit_creation_date 2025-10-17
_audit_creation_method
;
Olex2 1.5
(compiled 2025.04.05 svn.rf049d14d for OlexSys, GUI svn.r7224)
;
_audit_update_record
;
2025-10-20 deposited with the CCDC.	2026-01-09 downloaded from the CCDC.
;
_cell_angle_alpha 108.425(10)
_cell_angle_beta 93.040(11)
_cell_angle_gamma 102.406(11)
_cell_formula_units_Z 2
_cell_length_a 9.689(10)
_cell_length_b 12.113(12)
_cell_length_c 13.682(14)
_cell_measurement_reflns_used 1589
_cell_measurement_temperature 80
_cell_measurement_theta_max 20.85
_cell_measurement_theta_min 2.75
_cell_volume 1475(3)
_computing_molecular_graphics 'Olex2 1.5 (Dolomanov et al., 2009)'
_computing_publication_material 'Olex2 1.5 (Dolomanov et al., 2009)'
_computing_structure_refinement 'SHELXL 2018/3 (Sheldrick, 2015)'
_computing_structure_solution 'SHELXT 2018/2 (Sheldrick, 2018)'
_diffrn_ambient_temperature 80
_diffrn_detector 'Bruker APEX2 area detector'
_diffrn_detector_type 'CCD area detector'
_diffrn_measured_fraction_theta_full 0.944
_diffrn_measured_fraction_theta_max 0.944
_diffrn_measurement_device 'three-circle diffractometer'
_diffrn_measurement_device_type 'Bruker APEX-II CCD'
_diffrn_measurement_method '\f and \w scans'
_diffrn_radiation_monochromator 'mirror optics'
_diffrn_radiation_probe x-ray
_diffrn_radiation_type MoK\a
_diffrn_radiation_wavelength 0.71073
_diffrn_reflns_av_R_equivalents 0.1699
_diffrn_reflns_av_unetI/netI 0.1487
_diffrn_reflns_Laue_measured_fraction_full 0.944
_diffrn_reflns_Laue_measured_fraction_max 0.944
_diffrn_reflns_limit_h_max 9
_diffrn_reflns_limit_h_min -9
_diffrn_reflns_limit_k_max 12
_diffrn_reflns_limit_k_min -12
_diffrn_reflns_limit_l_max 13
_diffrn_reflns_limit_l_min -13
_diffrn_reflns_number 7606
_diffrn_reflns_point_group_measured_fraction_full 0.944
_diffrn_reflns_point_group_measured_fraction_max 0.944
_diffrn_reflns_theta_full 21.347
_diffrn_reflns_theta_max 21.347
_diffrn_reflns_theta_min 2.791
_diffrn_source_target Mo
_diffrn_source_type 'Incoatec I\ms'
_diffrn_standards_number 0
_exptl_absorpt_coefficient_mu 0.095
_exptl_absorpt_correction_T_max 0.7446
_exptl_absorpt_correction_T_min 0.5778
_exptl_absorpt_correction_type multi-scan
_exptl_absorpt_process_details
'Multiscan absorption correction performed via SADABS in BRUKER APEX II, refined to a minimum as a medium absorber with 50 refinement cycles'
_exptl_crystal_colour 'clear dark orange'
_exptl_crystal_colour_lustre clear
_exptl_crystal_colour_modifier dark
_exptl_crystal_colour_primary orange
_exptl_crystal_density_diffrn 1.348
_exptl_crystal_description prism
_exptl_crystal_F_000 624
_exptl_crystal_preparation 'Propargyl chloride reaction with xanthone precursor'
_exptl_crystal_recrystallization_method 'Compound crystallized via slow evaporation of acetone from a screwcap vial'
_exptl_crystal_size_max 0.4
_exptl_crystal_size_mid 0.09
_exptl_crystal_size_min 0.03
_refine_diff_density_max 0.264
_refine_diff_density_min -0.266
_refine_diff_density_rms 0.067
_refine_ls_extinction_method none
_refine_ls_goodness_of_fit_ref 0.968
_refine_ls_hydrogen_treatment constr
_refine_ls_matrix_type full
_refine_ls_number_parameters 408
_refine_ls_number_reflns 3143
_refine_ls_number_restraints 0
_refine_ls_restrained_S_all 0.968
_refine_ls_R_factor_all 0.0926
_refine_ls_R_factor_gt 0.0565
_refine_ls_shift/su_max 0.000
_refine_ls_shift/su_mean 0.000
_refine_ls_structure_factor_coef Fsqd
_refine_ls_weighting_details 'w=1/[\s^2^(Fo^2^)+(0.0517P)^2^] where P=(Fo^2^+2Fc^2^)/3'
_refine_ls_weighting_scheme calc
_refine_ls_wR_factor_gt 0.1287
_refine_ls_wR_factor_ref 0.1532
_reflns_Friedel_coverage 0.000
_reflns_number_gt 2029
_reflns_number_total 3143
_reflns_threshold_expression 'I > 2\s(I)'
_cod_data_source_file d5nr04595a2.cif
_cod_data_source_block s1
_cod_original_sg_symbol_H-M P-1
_cod_database_code 1576548
_shelx_shelxl_version_number 2018/3
_shelx_space_group_comment
;
The symmetry employed for this shelxl refinement is uniquely defined
by the following loop, which should always be used as a source of
symmetry information in preference to the above space-group names.
They are only intended as comments.
;
_shelx_estimated_absorpt_t_max 0.997
_shelx_estimated_absorpt_t_min 0.963
_olex2_refinement_description
;
1. Fixed Uiso
 At 1.2 times of:
  All C(H) groups, All C(H,H) groups
 At 1.5 times of:
  All C(H,H,H) groups
2.a Secondary CH2 refined with riding coordinates:
 C31(H31A,H31B), C28(H28A,H28B), C25(H25A,H25B)
2.b Aromatic/amide H refined with riding coordinates:
 C10(H10), C18(H18), C3(H3), C7(H7), C9(H9), C1(H1), C4(H4), C21(H21), C5(H5),
 C22(H22), C6(H6)
2.c Idealised Me refined as rotating group:
 C1S(H1SA,H1SB,H1SC), C3S(H3SA,H3SB,H3SC)
2.d :
 C33(H33), C27(H27), C30(H30)
;
_olex2_date_sample_completion 2024-01-09
_olex2_date_sample_data_collection 2024-01-08
_olex2_date_sample_submission 2024-01-08
_olex2_exptl_crystal_mounting_method
;
150-micrometer MitoGen loop with paratone-N oil from Hampton research.
;
_olex2_submission_original_sample_id GS_4L_Fluor
_olex2_submission_special_instructions 'No special instructions were received'

loop_
_space_group_symop_operation_xyz
'x, y, z'
'-x, -y, -z'

loop_
_atom_site_label
_atom_site_type_symbol
_atom_site_fract_x
_atom_site_fract_y
_atom_site_fract_z
_atom_site_U_iso_or_equiv
_atom_site_adp_type
_atom_site_occupancy
_atom_site_site_symmetry_order
_atom_site_calc_flag
_atom_site_refinement_flags_posn
_atom_site_refinement_flags_adp
_atom_site_refinement_flags_occupancy
_atom_site_disorder_assembly
_atom_site_disorder_group
O1 O 0.5529(3) 0.3286(2) 0.09746(18) 0.0251(7) Uani 1 1 d . . . . .
O6 O 0.7945(3) 0.6293(2) 0.55623(19) 0.0256(7) Uani 1 1 d . . . . .
O5 O 1.2882(3) 0.7938(2) 0.6100(2) 0.0268(7) Uani 1 1 d . . . . .
O4 O 1.4305(3) 0.7379(2) 0.4874(2) 0.0325(8) Uani 1 1 d . . . . .
O7 O 0.6804(3) 0.4777(2) 0.41373(19) 0.0260(7) Uani 1 1 d . . . . .
O3 O 0.1408(3) 0.6575(2) 0.0662(2) 0.0324(8) Uani 1 1 d . . . . .
O2 O 0.7137(3) -0.0234(3) 0.0060(2) 0.0367(8) Uani 1 1 d . . . . .
O1S O 1.0855(4) 0.8881(3) 0.3878(3) 0.0685(12) Uani 1 1 d . . . . .
C32 C 0.6905(4) 0.7035(4) 0.7064(3) 0.0260(11) Uani 1 1 d . . . . .
C19 C 0.9236(4) 0.5762(3) 0.4162(3) 0.0192(10) Uani 1 1 d . . . . .
C12 C 0.5766(4) 0.4503(3) 0.1448(3) 0.0204(10) Uani 1 1 d . . . . .
C11 C 0.4655(4) 0.5013(4) 0.1218(3) 0.0215(10) Uani 1 1 d . . . . .
C8 C 0.2553(5) 0.6140(4) 0.0869(3) 0.0245(11) Uani 1 1 d . . . . .
C20 C 0.9310(4) 0.5246(3) 0.3099(3) 0.0230(10) Uani 1 1 d . . . . .
C23 C 1.3133(5) 0.7336(4) 0.5143(3) 0.0255(11) Uani 1 1 d . . . . .
C16 C 0.4892(4) 0.6283(4) 0.1659(3) 0.0247(11) Uani 1 1 d . . . . .
C24 C 0.7876(5) 0.5541(4) 0.4591(3) 0.0213(10) Uani 1 1 d . . . . .
C14 C 0.7825(4) 0.3334(3) 0.1801(3) 0.0214(10) Uani 1 1 d . . . . .
C00J C 0.8016(4) 0.4552(4) 0.2330(3) 0.0225(10) Uani 1 1 d . . . . .
C17 C 1.1776(4) 0.6607(3) 0.4448(3) 0.0216(10) Uani 1 1 d . . . . .
C13 C 0.6557(4) 0.2701(4) 0.1086(3) 0.0217(10) Uani 1 1 d . . . . .
C10 C 0.3357(4) 0.4336(4) 0.0594(3) 0.0249(10) Uani 1 1 d . . . . .
H10 H 0.320040 0.348997 0.029661 0.030 Uiso 1 1 calc R U . . .
C18 C 1.0494(4) 0.6455(3) 0.4820(3) 0.0221(10) Uani 1 1 d . . . . .
H18 H 1.045267 0.682574 0.553816 0.027 Uiso 1 1 calc R U . . .
C3 C 0.8603(5) 0.1489(4) 0.1340(3) 0.0291(11) Uani 1 1 d . . . . .
H3 H 0.930012 0.106690 0.141535 0.035 Uiso 1 1 calc R U . . .
C15 C 0.7012(4) 0.5158(4) 0.2097(3) 0.0228(10) Uani 1 1 d . . . . .
C7 C 0.3807(5) 0.6821(4) 0.1457(3) 0.0287(11) Uani 1 1 d . . . . .
H7 H 0.395208 0.766766 0.173553 0.034 Uiso 1 1 calc R U . . .
C31 C 0.6635(4) 0.6138(4) 0.6025(3) 0.0266(11) Uani 1 1 d . . . . .
H31A H 0.635589 0.532059 0.606678 0.032 Uiso 1 1 calc R U . . .
H31B H 0.585397 0.625445 0.560011 0.032 Uiso 1 1 calc R U . . .
C9 C 0.2323(5) 0.4879(4) 0.0412(3) 0.0268(11) Uani 1 1 d . . . . .
H9 H 0.145588 0.441631 -0.001747 0.032 Uiso 1 1 calc R U . . .
C1 C 0.6289(4) 0.1516(4) 0.0509(3) 0.0256(11) Uani 1 1 d . . . . .
H1 H 0.542339 0.113270 0.005270 0.031 Uiso 1 1 calc R U . . .
C4 C 0.8824(4) 0.2646(4) 0.1917(3) 0.0244(10) Uani 1 1 d . . . . .
H4 H 0.965448 0.302062 0.241133 0.029 Uiso 1 1 calc R U . . .
C2 C 0.7312(4) 0.0853(4) 0.0594(3) 0.0266(11) Uani 1 1 d . . . . .
C21 C 1.0622(4) 0.5419(4) 0.2734(3) 0.0264(11) Uani 1 1 d . . . . .
H21 H 1.067402 0.507318 0.201337 0.032 Uiso 1 1 calc R U . . .
C5 C 0.7223(5) 0.6432(4) 0.2498(3) 0.0278(11) Uani 1 1 d . . . . .
H5 H 0.808351 0.691211 0.292795 0.033 Uiso 1 1 calc R U . . .
C22 C 1.1857(5) 0.6088(4) 0.3401(3) 0.0272(11) Uani 1 1 d . . . . .
H22 H 1.274979 0.618887 0.314231 0.033 Uiso 1 1 calc R U . . .
C6 C 0.6205(5) 0.6967(4) 0.2271(3) 0.0300(11) Uani 1 1 d . . . . .
H6 H 0.638135 0.781708 0.252945 0.036 Uiso 1 1 calc R U . . .
C33 C 0.7080(5) 0.7767(4) 0.7893(4) 0.0343(12) Uani 1 1 d . . . . .
H33 H 0.722233 0.835833 0.856398 0.041 Uiso 1 1 calc R U . . .
C28 C 1.4148(4) 0.8666(4) 0.6820(3) 0.0303(11) Uani 1 1 d . . . . .
H28A H 1.389649 0.890767 0.753598 0.036 Uiso 1 1 calc R U . . .
H28B H 1.486169 0.818505 0.679193 0.036 Uiso 1 1 calc R U . . .
C26 C 0.0199(5) 0.8125(4) 0.0962(3) 0.0368(12) Uani 1 1 d . . . . .
C25 C 0.1485(5) 0.7806(4) 0.1281(3) 0.0357(12) Uani 1 1 d . . . . .
H25A H 0.234294 0.834436 0.117193 0.043 Uiso 1 1 calc R U . . .
H25B H 0.154740 0.789450 0.202716 0.043 Uiso 1 1 calc R U . . .
C29 C 1.4758(5) 0.9723(4) 0.6570(3) 0.0366(12) Uani 1 1 d . . . . .
C27 C -0.0777(6) 0.8450(4) 0.0703(3) 0.0436(13) Uani 1 1 d . . . . .
H27 H -0.156467 0.871162 0.049394 0.052 Uiso 1 1 calc R U . . .
C30 C 1.5227(6) 1.0565(5) 0.6324(4) 0.0519(15) Uani 1 1 d . . . . .
H30 H 1.560426 1.124314 0.612633 0.062 Uiso 1 1 calc R U . . .
C2S C 1.0965(6) 0.9974(5) 0.4036(4) 0.0547(15) Uani 1 1 d . . . . .
C1S C 0.9939(6) 1.0382(5) 0.3476(4) 0.0668(17) Uani 1 1 d . . . . .
H1SA H 0.928344 0.968412 0.296082 0.100 Uiso 1 1 calc R U . . .
H1SB H 1.045783 1.090085 0.312417 0.100 Uiso 1 1 calc R U . . .
H1SC H 0.939684 1.083155 0.397222 0.100 Uiso 1 1 calc R U . . .
C3S C 1.2122(6) 1.0918(5) 0.4814(4) 0.0696(17) Uani 1 1 d . . . . .
H3SA H 1.262562 1.054297 0.520912 0.104 Uiso 1 1 calc R U . . .
H3SB H 1.170142 1.150863 0.528993 0.104 Uiso 1 1 calc R U . . .
H3SC H 1.279474 1.132038 0.445031 0.104 Uiso 1 1 calc R U . . .

loop_
_atom_site_aniso_label
_atom_site_aniso_U_11
_atom_site_aniso_U_22
_atom_site_aniso_U_33
_atom_site_aniso_U_23
_atom_site_aniso_U_13
_atom_site_aniso_U_12
O1 0.0286(18) 0.0257(18) 0.0221(15) 0.0085(13) 0.0000(13) 0.0087(14)
O6 0.0189(17) 0.0317(17) 0.0209(17) 0.0036(14) 0.0042(13) 0.0031(13)
O5 0.0275(18) 0.0248(16) 0.0248(17) 0.0071(13) 0.0009(14) 0.0019(14)
O4 0.026(2) 0.0322(18) 0.0389(18) 0.0145(14) 0.0055(15) 0.0022(14)
O7 0.0273(19) 0.0299(18) 0.0203(16) 0.0093(14) 0.0022(14) 0.0047(16)
O3 0.0363(19) 0.0322(19) 0.0320(17) 0.0109(14) 0.0004(14) 0.0158(15)
O2 0.0364(19) 0.0303(19) 0.0363(18) 0.0016(15) -0.0047(15) 0.0105(15)
O1S 0.101(3) 0.054(3) 0.061(2) 0.028(2) 0.022(2) 0.028(2)
C32 0.024(3) 0.034(3) 0.025(3) 0.014(2) 0.006(2) 0.008(2)
C19 0.021(3) 0.022(2) 0.017(2) 0.0089(19) 0.007(2) 0.007(2)
C12 0.028(3) 0.021(3) 0.015(2) 0.0074(19) 0.009(2) 0.008(2)
C11 0.027(3) 0.029(3) 0.014(2) 0.0102(19) 0.007(2) 0.011(2)
C8 0.033(3) 0.028(3) 0.019(2) 0.013(2) 0.004(2) 0.014(2)
C20 0.028(3) 0.021(2) 0.024(3) 0.012(2) 0.004(2) 0.007(2)
C23 0.023(3) 0.026(3) 0.034(3) 0.019(2) 0.005(2) 0.004(2)
C16 0.032(3) 0.030(3) 0.019(2) 0.013(2) 0.010(2) 0.014(2)
C24 0.033(3) 0.018(2) 0.016(2) 0.008(2) -0.001(2) 0.008(2)
C14 0.024(3) 0.026(3) 0.017(2) 0.012(2) 0.005(2) 0.004(2)
C00J 0.028(3) 0.029(3) 0.012(2) 0.011(2) 0.008(2) 0.004(2)
C17 0.027(3) 0.019(2) 0.022(3) 0.011(2) 0.009(2) 0.006(2)
C13 0.019(3) 0.032(3) 0.018(2) 0.012(2) 0.004(2) 0.009(2)
C10 0.032(3) 0.025(2) 0.019(2) 0.0096(19) 0.004(2) 0.006(2)
C18 0.036(3) 0.015(2) 0.019(2) 0.0094(19) 0.005(2) 0.010(2)
C3 0.033(3) 0.033(3) 0.027(2) 0.012(2) 0.004(2) 0.015(2)
C15 0.029(3) 0.028(3) 0.016(2) 0.011(2) 0.007(2) 0.010(2)
C7 0.043(3) 0.026(3) 0.020(2) 0.010(2) 0.006(2) 0.011(2)
C31 0.022(3) 0.033(3) 0.025(2) 0.009(2) 0.007(2) 0.009(2)
C9 0.028(3) 0.037(3) 0.020(2) 0.015(2) 0.003(2) 0.008(2)
C1 0.027(3) 0.025(3) 0.024(2) 0.007(2) -0.001(2) 0.007(2)
C4 0.027(3) 0.027(3) 0.020(2) 0.009(2) 0.0035(19) 0.008(2)
C2 0.029(3) 0.028(3) 0.022(2) 0.006(2) 0.003(2) 0.010(2)
C21 0.029(3) 0.033(3) 0.019(2) 0.010(2) 0.007(2) 0.008(2)
C5 0.034(3) 0.029(3) 0.020(2) 0.008(2) 0.001(2) 0.008(2)
C22 0.027(3) 0.031(3) 0.029(3) 0.016(2) 0.012(2) 0.009(2)
C6 0.039(3) 0.027(3) 0.022(2) 0.008(2) -0.001(2) 0.006(2)
C33 0.035(3) 0.041(3) 0.026(3) 0.012(2) 0.004(2) 0.008(2)
C28 0.028(3) 0.035(3) 0.026(2) 0.014(2) -0.003(2) 0.001(2)
C26 0.046(3) 0.033(3) 0.034(3) 0.014(2) 0.004(2) 0.011(3)
C25 0.044(3) 0.030(3) 0.033(3) 0.008(2) 0.001(2) 0.014(2)
C29 0.035(3) 0.036(3) 0.033(3) 0.009(3) -0.001(2) 0.001(2)
C27 0.047(3) 0.032(3) 0.048(3) 0.007(2) -0.005(3) 0.015(3)
C30 0.073(4) 0.038(3) 0.033(3) 0.009(3) 0.004(3) -0.005(3)
C2S 0.074(4) 0.050(4) 0.046(3) 0.020(3) 0.022(3) 0.019(3)
C1S 0.092(5) 0.059(4) 0.053(3) 0.023(3) 0.001(3) 0.020(4)
C3S 0.060(4) 0.067(4) 0.082(4) 0.031(3) 0.012(3) 0.007(3)

loop_
_atom_type_symbol
_atom_type_description
_atom_type_scat_dispersion_real
_atom_type_scat_dispersion_imag
_atom_type_scat_source
C C 0.0033 0.0016 'International Tables Vol C Tables 4.2.6.8 and 6.1.1.4'
H H 0.0000 0.0000 'International Tables Vol C Tables 4.2.6.8 and 6.1.1.4'
O O 0.0106 0.0060 'International Tables Vol C Tables 4.2.6.8 and 6.1.1.4'

loop_
_geom_angle_atom_site_label_1
_geom_angle_atom_site_label_2
_geom_angle_atom_site_label_3
_geom_angle
_geom_angle_site_symmetry_1
_geom_angle_site_symmetry_3
_geom_angle_publ_flag
C13 O1 C12 120.8(3) . . ?
C24 O6 C31 114.9(3) . . ?
C23 O5 C28 114.9(3) . . ?
C8 O3 C25 115.4(3) . . ?
C33 C32 C31 177.8(4) . . ?
C20 C19 C24 120.9(4) . . ?
C18 C19 C20 118.6(4) . . ?
C18 C19 C24 120.5(4) . . ?
O1 C12 C11 115.3(3) . . ?
O1 C12 C15 120.9(3) . . ?
C15 C12 C11 123.8(4) . . ?
C12 C11 C16 116.8(4) . . ?
C10 C11 C12 123.7(4) . . ?
C10 C11 C16 119.5(3) . . ?
O3 C8 C9 113.9(4) . . ?
C7 C8 O3 125.0(4) . . ?
C7 C8 C9 121.1(4) . . ?
C19 C20 C00J 122.4(4) . . ?
C21 C20 C19 119.3(4) . . ?
C21 C20 C00J 118.3(3) . . ?
O5 C23 C17 111.7(4) . . ?
O4 C23 O5 124.3(4) . . ?
O4 C23 C17 124.0(4) . . ?
C7 C16 C11 118.5(4) . . ?
C7 C16 C6 122.0(4) . . ?
C6 C16 C11 119.5(4) . . ?
O6 C24 C19 112.0(4) . . ?
O7 C24 O6 122.6(4) . . ?
O7 C24 C19 125.4(4) . . ?
C00J C14 C13 118.9(3) . . ?
C00J C14 C4 124.5(4) . . ?
C13 C14 C4 116.6(4) . . ?
C14 C00J C20 120.8(3) . . ?
C14 C00J C15 119.6(3) . . ?
C15 C00J C20 119.5(3) . . ?
C18 C17 C23 122.0(4) . . ?
C18 C17 C22 120.3(4) . . ?
C22 C17 C23 117.8(4) . . ?
O1 C13 C14 119.8(3) . . ?
C1 C13 O1 116.9(3) . . ?
C1 C13 C14 123.4(3) . . ?
C11 C10 H10 119.6 . . ?
C9 C10 C11 120.9(4) . . ?
C9 C10 H10 119.6 . . ?
C19 C18 H18 119.3 . . ?
C17 C18 C19 121.3(4) . . ?
C17 C18 H18 119.3 . . ?
C4 C3 H3 119.1 . . ?
C4 C3 C2 121.8(4) . . ?
C2 C3 H3 119.1 . . ?
C12 C15 C00J 119.3(4) . . ?
C12 C15 C5 117.5(3) . . ?
C00J C15 C5 123.2(4) . . ?
C8 C7 C16 120.7(4) . . ?
C8 C7 H7 119.7 . . ?
C16 C7 H7 119.7 . . ?
O6 C31 C32 107.1(3) . . ?
O6 C31 H31A 110.3 . . ?
O6 C31 H31B 110.3 . . ?
C32 C31 H31A 110.3 . . ?
C32 C31 H31B 110.3 . . ?
H31A C31 H31B 108.5 . . ?
C8 C9 H9 120.3 . . ?
C10 C9 C8 119.4(4) . . ?
C10 C9 H9 120.3 . . ?
C13 C1 H1 120.2 . . ?
C13 C1 C2 119.6(4) . . ?
C2 C1 H1 120.2 . . ?
C14 C4 H4 119.4 . . ?
C3 C4 C14 121.1(4) . . ?
C3 C4 H4 119.4 . . ?
O2 C2 C3 120.3(4) . . ?
O2 C2 C1 122.3(4) . . ?
C1 C2 C3 117.4(4) . . ?
C20 C21 H21 119.4 . . ?
C22 C21 C20 121.2(4) . . ?
C22 C21 H21 119.4 . . ?
C15 C5 H5 119.6 . . ?
C6 C5 C15 120.8(4) . . ?
C6 C5 H5 119.6 . . ?
C17 C22 C21 119.3(4) . . ?
C17 C22 H22 120.3 . . ?
C21 C22 H22 120.3 . . ?
C16 C6 H6 119.3 . . ?
C5 C6 C16 121.4(4) . . ?
C5 C6 H6 119.3 . . ?
C32 C33 H33 180.0 . . ?
O5 C28 H28A 109.4 . . ?
O5 C28 H28B 109.4 . . ?
H28A C28 H28B 108.0 . . ?
C29 C28 O5 111.1(3) . . ?
C29 C28 H28A 109.4 . . ?
C29 C28 H28B 109.4 . . ?
C27 C26 C25 175.6(5) . . ?
O3 C25 C26 108.3(3) . . ?
O3 C25 H25A 110.0 . . ?
O3 C25 H25B 110.0 . . ?
C26 C25 H25A 110.0 . . ?
C26 C25 H25B 110.0 . . ?
H25A C25 H25B 108.4 . . ?
C30 C29 C28 177.2(5) . . ?
C26 C27 H27 180.0 . . ?
C29 C30 H30 180.0 . . ?
O1S C2S C1S 121.1(5) . . ?
O1S C2S C3S 121.3(5) . . ?
C1S C2S C3S 117.6(5) . . ?
C2S C1S H1SA 109.5 . . ?
C2S C1S H1SB 109.5 . . ?
C2S C1S H1SC 109.5 . . ?
H1SA C1S H1SB 109.5 . . ?
H1SA C1S H1SC 109.5 . . ?
H1SB C1S H1SC 109.5 . . ?
C2S C3S H3SA 109.5 . . ?
C2S C3S H3SB 109.5 . . ?
C2S C3S H3SC 109.5 . . ?
H3SA C3S H3SB 109.5 . . ?
H3SA C3S H3SC 109.5 . . ?
H3SB C3S H3SC 109.5 . . ?

loop_
_geom_bond_atom_site_label_1
_geom_bond_atom_site_label_2
_geom_bond_distance
_geom_bond_site_symmetry_2
_geom_bond_publ_flag
O1 C12 1.371(5) . ?
O1 C13 1.369(4) . ?
O6 C24 1.342(5) . ?
O6 C31 1.451(5) . ?
O5 C23 1.345(5) . ?
O5 C28 1.453(5) . ?
O4 C23 1.208(5) . ?
O7 C24 1.215(5) . ?
O3 C8 1.379(5) . ?
O3 C25 1.447(5) . ?
O2 C2 1.256(5) . ?
O1S C2S 1.252(6) . ?
C32 C31 1.460(6) . ?
C32 C33 1.176(5) . ?
C19 C20 1.403(5) . ?
C19 C24 1.477(6) . ?
C19 C18 1.402(5) . ?
C12 C11 1.419(5) . ?
C12 C15 1.380(5) . ?
C11 C16 1.425(6) . ?
C11 C10 1.407(6) . ?
C8 C7 1.360(6) . ?
C8 C9 1.417(6) . ?
C20 C00J 1.495(5) . ?
C20 C21 1.389(6) . ?
C23 C17 1.500(6) . ?
C16 C7 1.407(5) . ?
C16 C6 1.415(6) . ?
C14 C00J 1.388(5) . ?
C14 C13 1.431(5) . ?
C14 C4 1.439(5) . ?
C00J C15 1.418(5) . ?
C17 C18 1.366(6) . ?
C17 C22 1.385(5) . ?
C13 C1 1.361(5) . ?
C10 H10 0.9500 . ?
C10 C9 1.364(5) . ?
C18 H18 0.9500 . ?
C3 H3 0.9500 . ?
C3 C4 1.337(5) . ?
C3 C2 1.467(6) . ?
C15 C5 1.429(6) . ?
C7 H7 0.9500 . ?
C31 H31A 0.9900 . ?
C31 H31B 0.9900 . ?
C9 H9 0.9500 . ?
C1 H1 0.9500 . ?
C1 C2 1.425(5) . ?
C4 H4 0.9500 . ?
C21 H21 0.9500 . ?
C21 C22 1.386(6) . ?
C5 H5 0.9500 . ?
C5 C6 1.363(5) . ?
C22 H22 0.9500 . ?
C6 H6 0.9500 . ?
C33 H33 0.9500 . ?
C28 H28A 0.9900 . ?
C28 H28B 0.9900 . ?
C28 C29 1.442(7) . ?
C26 C25 1.464(7) . ?
C26 C27 1.179(6) . ?
C25 H25A 0.9900 . ?
C25 H25B 0.9900 . ?
C29 C30 1.181(7) . ?
C27 H27 0.9500 . ?
C30 H30 0.9500 . ?
C2S C1S 1.479(7) . ?
C2S C3S 1.500(7) . ?
C1S H1SA 0.9800 . ?
C1S H1SB 0.9800 . ?
C1S H1SC 0.9800 . ?
C3S H3SA 0.9800 . ?
C3S H3SB 0.9800 . ?
C3S H3SC 0.9800 . ?

loop_
_geom_torsion_atom_site_label_1
_geom_torsion_atom_site_label_2
_geom_torsion_atom_site_label_3
_geom_torsion_atom_site_label_4
_geom_torsion
_geom_torsion_site_symmetry_1
_geom_torsion_site_symmetry_2
_geom_torsion_site_symmetry_3
_geom_torsion_site_symmetry_4
_geom_torsion_publ_flag
O1 C12 C11 C16 -177.2(3) . . . . ?
O1 C12 C11 C10 3.2(5) . . . . ?
O1 C12 C15 C00J -4.3(5) . . . . ?
O1 C12 C15 C5 175.4(3) . . . . ?
O1 C13 C1 C2 -179.6(3) . . . . ?
O5 C23 C17 C18 -9.3(5) . . . . ?
O5 C23 C17 C22 170.5(3) . . . . ?
O4 C23 C17 C18 170.9(4) . . . . ?
O4 C23 C17 C22 -9.4(6) . . . . ?
O3 C8 C7 C16 177.3(3) . . . . ?
O3 C8 C9 C10 -177.4(3) . . . . ?
C19 C20 C00J C14 -114.8(4) . . . . ?
C19 C20 C00J C15 68.8(5) . . . . ?
C19 C20 C21 C22 0.2(6) . . . . ?
C12 O1 C13 C14 7.5(5) . . . . ?
C12 O1 C13 C1 -173.7(3) . . . . ?
C12 C11 C16 C7 -179.3(3) . . . . ?
C12 C11 C16 C6 1.5(5) . . . . ?
C12 C11 C10 C9 179.2(4) . . . . ?
C12 C15 C5 C6 2.1(6) . . . . ?
C11 C12 C15 C00J 175.9(3) . . . . ?
C11 C12 C15 C5 -4.4(6) . . . . ?
C11 C16 C7 C8 1.0(6) . . . . ?
C11 C16 C6 C5 -3.7(6) . . . . ?
C11 C10 C9 C8 -0.9(6) . . . . ?
C8 O3 C25 C26 179.8(3) . . . . ?
C20 C19 C24 O6 -167.1(3) . . . . ?
C20 C19 C24 O7 12.9(6) . . . . ?
C20 C19 C18 C17 -1.6(5) . . . . ?
C20 C00J C15 C12 -175.0(3) . . . . ?
C20 C00J C15 C5 5.2(6) . . . . ?
C20 C21 C22 C17 -1.0(6) . . . . ?
C23 O5 C28 C29 73.2(4) . . . . ?
C23 C17 C18 C19 -179.4(3) . . . . ?
C23 C17 C22 C21 -179.3(3) . . . . ?
C16 C11 C10 C9 -0.4(6) . . . . ?
C24 O6 C31 C32 -179.2(3) . . . . ?
C24 C19 C20 C00J 6.0(6) . . . . ?
C24 C19 C20 C21 -176.4(3) . . . . ?
C24 C19 C18 C17 175.8(4) . . . . ?
C14 C00J C15 C12 8.5(5) . . . . ?
C14 C00J C15 C5 -171.2(4) . . . . ?
C14 C13 C1 C2 -0.9(6) . . . . ?
C00J C20 C21 C22 177.9(3) . . . . ?
C00J C14 C13 O1 -3.2(5) . . . . ?
C00J C14 C13 C1 178.2(4) . . . . ?
C00J C14 C4 C3 -176.5(4) . . . . ?
C00J C15 C5 C6 -178.2(4) . . . . ?
C13 O1 C12 C11 176.1(3) . . . . ?
C13 O1 C12 C15 -3.7(5) . . . . ?
C13 C14 C00J C20 178.8(3) . . . . ?
C13 C14 C00J C15 -4.7(5) . . . . ?
C13 C14 C4 C3 3.5(6) . . . . ?
C13 C1 C2 O2 -178.0(4) . . . . ?
C13 C1 C2 C3 2.1(6) . . . . ?
C10 C11 C16 C7 0.3(6) . . . . ?
C10 C11 C16 C6 -178.9(3) . . . . ?
C18 C19 C20 C00J -176.5(3) . . . . ?
C18 C19 C20 C21 1.1(5) . . . . ?
C18 C19 C24 O6 15.5(5) . . . . ?
C18 C19 C24 O7 -164.5(3) . . . . ?
C18 C17 C22 C21 0.4(6) . . . . ?
C15 C12 C11 C16 2.6(6) . . . . ?
C15 C12 C11 C10 -177.0(4) . . . . ?
C15 C5 C6 C16 1.9(6) . . . . ?
C7 C8 C9 C10 2.2(6) . . . . ?
C7 C16 C6 C5 177.1(4) . . . . ?
C31 O6 C24 O7 -1.0(5) . . . . ?
C31 O6 C24 C19 179.0(3) . . . . ?
C9 C8 C7 C16 -2.3(6) . . . . ?
C4 C14 C00J C20 -1.2(6) . . . . ?
C4 C14 C00J C15 175.2(3) . . . . ?
C4 C14 C13 O1 176.9(3) . . . . ?
C4 C14 C13 C1 -1.8(6) . . . . ?
C4 C3 C2 O2 179.7(4) . . . . ?
C4 C3 C2 C1 -0.4(6) . . . . ?
C2 C3 C4 C14 -2.5(6) . . . . ?
C21 C20 C00J C14 67.6(5) . . . . ?
C21 C20 C00J C15 -108.8(4) . . . . ?
C22 C17 C18 C19 0.9(6) . . . . ?
C6 C16 C7 C8 -179.7(4) . . . . ?
C28 O5 C23 O4 -0.2(5) . . . . ?
C28 O5 C23 C17 180.0(3) . . . . ?
C25 O3 C8 C7 -11.8(6) . . . . ?
C25 O3 C8 C9 167.8(4) . . . . ?
